data_7051379
loop_
_publ_author_name
'Hemmert, Catherine'
'Gornitzka, Heinz'
'Meunier, Bernard'

_publ_section_title
;
 Unprecedented amido-bridged dinuclear mixed-valence cobalt complexes:
 first structure of a dinuclear \m-OMe Co(II)/Co(III) complex
;
_journal_issue 12
_journal_name_full 'New Journal of Chemistry'
_journal_page_first 949
_journal_paper_doi 10.1039/b007907n
_journal_volume 24
_journal_year 2000
_chemical_formula_sum 'C30 H40 Co N5 O10'
_chemical_formula_weight 689.60
_chemical_name_systematic
; 
 ? 
;
_space_group_IT_number 2
_symmetry_cell_setting triclinic
_symmetry_space_group_name_Hall '-P 1'
_symmetry_space_group_name_H-M 'P -1'
_atom_sites_solution_hydrogens geom
_atom_sites_solution_primary direct
_atom_sites_solution_secondary difmap
_audit_creation_method SHELXL-97
_cell_angle_alpha 66.80(3)
_cell_angle_beta 89.43(3)
_cell_angle_gamma 70.24(3)
_cell_formula_units_Z 2
_cell_length_a 11.427(3)
_cell_length_b 12.785(3)
_cell_length_c 12.989(3)
_cell_measurement_reflns_used 5000
_cell_measurement_temperature 173(2)
_cell_measurement_theta_max 23.3
_cell_measurement_theta_min 1.9
_cell_volume 1624.7(9)
_computing_cell_refinement STOE-IPDS
_computing_data_collection STOE-IPDS
_computing_data_reduction STOE-IPDS
_computing_molecular_graphics 'ZORTEP (Zsolnai, 1998)'
_computing_publication_material 'SHELXL-97 (Sheldrick, 1997)'
_computing_structure_refinement 'SHELXL-97 (Sheldrick, 1997)'
_computing_structure_solution 'SHELXS-97 (Sheldrick, 1990)'
_diffrn_ambient_temperature 173(2)
_diffrn_measured_fraction_theta_full 0.905
_diffrn_measured_fraction_theta_max 0.905
_diffrn_measurement_device_type STOE-IPDS
_diffrn_measurement_method phi-rotation
_diffrn_radiation_monochromator graphite
_diffrn_radiation_source 'fine-focus sealed tube'
_diffrn_radiation_type MoK\a
_diffrn_radiation_wavelength 0.71073
_diffrn_reflns_av_R_equivalents 0.0755
_diffrn_reflns_av_sigmaI/netI 0.0814
_diffrn_reflns_limit_h_max 12
_diffrn_reflns_limit_h_min -12
_diffrn_reflns_limit_k_max 14
_diffrn_reflns_limit_k_min -14
_diffrn_reflns_limit_l_max 14
_diffrn_reflns_limit_l_min -14
_diffrn_reflns_number 11111
_diffrn_reflns_theta_full 23.25
_diffrn_reflns_theta_max 23.25
_diffrn_reflns_theta_min 1.91
_exptl_absorpt_coefficient_mu 0.591
_exptl_absorpt_correction_type none
_exptl_crystal_colour red
_exptl_crystal_density_diffrn 1.410
_exptl_crystal_density_method 'not measured'
_exptl_crystal_description block
_exptl_crystal_F_000 724
_exptl_crystal_size_max 0.4
_exptl_crystal_size_mid 0.2
_exptl_crystal_size_min 0.1
_refine_diff_density_max 0.934
_refine_diff_density_min -0.518
_refine_diff_density_rms 0.101
_refine_ls_extinction_method none
_refine_ls_goodness_of_fit_ref 0.970
_refine_ls_hydrogen_treatment mixed
_refine_ls_matrix_type full
_refine_ls_number_parameters 483
_refine_ls_number_reflns 4229
_refine_ls_number_restraints 52
_refine_ls_restrained_S_all 0.973
_refine_ls_R_factor_all 0.0939
_refine_ls_R_factor_gt 0.0622
_refine_ls_shift/su_max 0.000
_refine_ls_shift/su_mean 0.000
_refine_ls_structure_factor_coef Fsqd
_refine_ls_weighting_details 'w=1/[\s^2^(Fo^2^)+(0.1210P)^2^+0.0000P] where P=(Fo^2^+2Fc^2^)/3'
_refine_ls_weighting_scheme calc
_refine_ls_wR_factor_gt 0.1620
_refine_ls_wR_factor_ref 0.1817
_reflns_number_gt 2908
_reflns_number_total 4229
_reflns_threshold_expression >2sigma(I)
_cod_data_source_file b007907n.txt
_cod_data_source_block 3
_cod_depositor_comments
;
The following automatic conversions were performed:

'_refine_ls_weighting_scheme' value 'calc
w=1/[\s^2^(Fo^2^)+(0.1210P)^2^+0.0000P] where P=(Fo^2^+2Fc^2^)/3' was
changed to 'calc'. New tag '_refine_ls_weighting_details' was
created. The value of the new tag was set to
'w=1/[\s^2^(Fo^2^)+(0.1210P)^2^+0.0000P] where P=(Fo^2^+2Fc^2^)/3'.

Automatic conversion script
Id: cif_fix_values 3143 2015-03-26 13:38:13Z robertas 
;
_cod_original_cell_volume 1624.7(7)
_cod_original_sg_symbol_H-M P-1
_cod_database_code 7051379

loop_
_symmetry_equiv_pos_as_xyz
'x, y, z'
'-x, -y, -z'

loop_
_atom_site_label
_atom_site_type_symbol
_atom_site_fract_x
_atom_site_fract_y
_atom_site_fract_z
_atom_site_U_iso_or_equiv
_atom_site_adp_type
_atom_site_occupancy
_atom_site_calc_flag
_atom_site_refinement_flags
_atom_site_disorder_assembly
_atom_site_disorder_group
Co1 Co 0.87449(7) 0.20462(7) 0.07762(7) 0.0294(3) Uani 1 d . . .
N1 N 0.7392(4) 0.3573(4) 0.0002(4) 0.0302(11) Uani 1 d . . .
N2 N 0.7940(4) 0.1778(4) 0.2097(4) 0.0308(11) Uani 1 d . . .
N3 N 1.0250(4) 0.0713(4) 0.1641(4) 0.0315(11) Uani 1 d . . .
N4 N 0.9982(4) 0.1552(4) 0.3943(4) 0.0351(11) Uani 1 d . . .
N5 N 0.9338(4) 0.3017(4) 0.1309(4) 0.0289(10) Uani 1 d . . .
H5 H 0.946(6) 0.353(6) 0.066(6) 0.035 Uiso 1 d . . .
C1 C 0.6734(5) 0.3992(5) -0.1025(5) 0.0344(14) Uani 1 d . . .
H1 H 0.6838 0.3457 -0.1387 0.041 Uiso 1 calc R . .
C2 C 0.5910(5) 0.5190(6) -0.1560(5) 0.0399(15) Uani 1 d . . .
H2 H 0.5465 0.5480 -0.2291 0.048 Uiso 1 calc R . .
C3 C 0.5741(5) 0.5958(5) -0.1023(5) 0.0392(15) Uani 1 d . . .
H3 H 0.5157 0.6775 -0.1369 0.047 Uiso 1 calc R . .
C4 C 0.6431(5) 0.5528(5) 0.0030(5) 0.0348(14) Uani 1 d . . .
H4 H 0.6336 0.6051 0.0405 0.042 Uiso 1 calc R . .
C5 C 0.7258(5) 0.4331(5) 0.0526(5) 0.0301(13) Uani 1 d . . .
C6 C 0.8125(5) 0.3703(5) 0.1637(5) 0.0309(13) Uani 1 d . . .
C7 C 0.7671(5) 0.2708(5) 0.2414(5) 0.0320(13) Uani 1 d . . .
C8 C 0.7024(5) 0.2728(5) 0.3297(5) 0.0353(14) Uani 1 d . . .
H8 H 0.6787 0.3417 0.3477 0.042 Uiso 1 calc R . .
C9 C 0.6720(5) 0.1718(6) 0.3928(5) 0.0386(14) Uani 1 d . . .
H9 H 0.6264 0.1709 0.4545 0.046 Uiso 1 calc R . .
C10 C 0.7081(5) 0.0735(6) 0.3656(5) 0.0398(15) Uani 1 d . . .
H10 H 0.6923 0.0020 0.4112 0.048 Uiso 1 calc R . .
C11 C 0.7670(5) 0.0787(5) 0.2725(5) 0.0322(13) Uani 1 d . . .
H11 H 0.7891 0.0117 0.2520 0.039 Uiso 1 calc R . .
C12 C 0.8194(5) 0.4590(5) 0.2108(6) 0.0397(14) Uani 1 d . . .
H12A H 0.8694 0.5053 0.1668 0.060 Uiso 1 calc R . .
H12B H 0.8589 0.4138 0.2900 0.060 Uiso 1 calc R . .
H12C H 0.7344 0.5154 0.2062 0.060 Uiso 1 calc R . .
C13 C 1.0601(5) -0.0429(5) 0.1690(5) 0.0328(13) Uani 1 d . . .
H13 H 1.0079 -0.0611 0.1273 0.039 Uiso 1 calc R . .
C14 C 1.1699(5) -0.1331(5) 0.2333(5) 0.0373(14) Uani 1 d . . .
H14 H 1.1938 -0.2129 0.2359 0.045 Uiso 1 calc R . .
C15 C 1.2459(5) -0.1061(5) 0.2947(5) 0.0377(14) Uani 1 d . . .
H15 H 1.3218 -0.1678 0.3401 0.045 Uiso 1 calc R . .
C16 C 1.2110(5) 0.0092(5) 0.2892(5) 0.0353(13) Uani 1 d . . .
H16 H 1.2624 0.0288 0.3301 0.042 Uiso 1 calc R . .
C17 C 1.0992(5) 0.0978(5) 0.2229(5) 0.0315(13) Uani 1 d . . .
C18 C 1.0593(5) 0.2289(5) 0.2095(5) 0.0309(13) Uani 1 d . . .
C19 C 1.0535(5) 0.2292(5) 0.3260(5) 0.0350(14) Uani 1 d . . .
C20 C 1.1045(6) 0.2956(6) 0.3623(6) 0.0437(15) Uani 1 d . . .
H20 H 1.1465 0.3443 0.3136 0.052 Uiso 1 calc R . .
C21 C 1.0931(6) 0.2895(7) 0.4701(6) 0.0527(18) Uani 1 d . . .
H21 H 1.1260 0.3348 0.4966 0.063 Uiso 1 calc R . .
C22 C 1.0331(6) 0.2162(6) 0.5386(6) 0.0495(17) Uani 1 d . . .
H22 H 1.0224 0.2110 0.6129 0.059 Uiso 1 calc R . .
C23 C 0.9889(6) 0.1508(6) 0.4964(5) 0.0418(15) Uani 1 d . . .
H23 H 0.9493 0.0992 0.5445 0.050 Uiso 1 calc R . .
C24 C 1.1552(5) 0.2829(5) 0.1472(5) 0.0372(14) Uani 1 d . . .
H24A H 1.2374 0.2395 0.1948 0.056 Uiso 1 calc R . .
H24B H 1.1270 0.3698 0.1317 0.056 Uiso 1 calc R . .
H24C H 1.1620 0.2737 0.0758 0.056 Uiso 1 calc R . .
O1 O 0.9558(3) 0.2299(3) -0.0547(3) 0.0331(9) Uani 1 d . . .
O2 O 0.9654(4) 0.4141(4) -0.0904(4) 0.0406(10) Uani 1 d . . .
C25 C 0.9802(5) 0.3263(5) -0.1135(5) 0.0331(13) Uani 1 d . . .
C26 C 1.0318(7) 0.3252(7) -0.2197(6) 0.0539(18) Uani 1 d . . .
H26A H 1.0336 0.4061 -0.2670 0.081 Uiso 1 calc R . .
H26B H 0.9783 0.3047 -0.2612 0.081 Uiso 1 calc R . .
H26C H 1.1172 0.2642 -0.2003 0.081 Uiso 1 calc R . .
O3 O 0.8173(3) 0.1008(3) 0.0352(3) 0.0327(9) Uani 1 d . . .
O4 O 0.6086(4) 0.1791(4) 0.0293(4) 0.0420(10) Uani 1 d . . .
C27 C 0.7046(5) 0.1005(5) 0.0226(5) 0.0340(13) Uani 1 d . . .
C28 C 0.6979(6) -0.0037(6) 0.0017(6) 0.0426(15) Uani 1 d . . .
H28A H 0.6649 -0.0537 0.0644 0.064 Uiso 1 calc R . .
H28B H 0.7821 -0.0536 -0.0041 0.064 Uiso 1 calc R . .
H28C H 0.6422 0.0275 -0.0691 0.064 Uiso 1 calc R . .
O5 O 0.4101(4) 0.0962(5) 0.4095(4) 0.0566(13) Uani 1 d D . .
H5A H 0.470(6) 0.052(6) 0.468(5) 0.068 Uiso 1 d D . .
H5B H 0.434(7) 0.105(7) 0.343(4) 0.068 Uiso 1 d D . .
O6 O 0.4696(4) 0.0797(5) 0.2030(4) 0.0580(13) Uani 1 d D . .
H6A H 0.504(7) 0.116(6) 0.146(5) 0.070 Uiso 1 d D . .
H6B H 0.520(7) 0.003(4) 0.232(7) 0.070 Uiso 1 d D . .
O7 O 0.4325(5) 0.2840(5) -0.1744(5) 0.0692(16) Uani 1 d D . .
H7A H 0.470(8) 0.240(7) -0.103(4) 0.083 Uiso 1 d D . .
H7B H 0.478(8) 0.320(8) -0.222(7) 0.083 Uiso 1 d D . .
O8 O 0.6504(6) -0.1547(6) 0.2747(5) 0.0743(16) Uani 1 d D . .
H8A H 0.625(9) -0.175(8) 0.342(4) 0.089 Uiso 1 d D . .
H8B H 0.629(9) -0.195(8) 0.242(8) 0.089 Uiso 1 d D . .
C29 C 0.3817(13) 0.3614(13) 0.4770(11) 0.052(3) Uani 0.50 d PDU A 1
C30 C 0.2978(14) 0.4541(15) 0.5252(16) 0.065(4) Uani 0.50 d PDU A 1
H30A H 0.2391 0.4204 0.5696 0.098 Uiso 0.50 calc PR A 1
H30B H 0.2506 0.5323 0.4622 0.098 Uiso 0.50 calc PR A 1
H30C H 0.3521 0.4667 0.5736 0.098 Uiso 0.50 calc PR A 1
O9 O 0.3851(7) 0.2551(7) 0.5079(6) 0.0304(17) Uani 0.50 d PDU A 1
O10 O 0.4554(18) 0.3979(15) 0.417(2) 0.091(6) Uani 0.50 d PDU A 1
C29' C 0.4055(12) 0.5344(12) 0.3989(12) 0.053(3) Uani 0.50 d PDU B 2
C30' C 0.2890(14) 0.5463(16) 0.4642(15) 0.075(6) Uani 0.50 d PDU B 2
H30D H 0.2407 0.6329 0.4444 0.112 Uiso 0.50 calc PR B 2
H30E H 0.3177 0.5038 0.5459 0.112 Uiso 0.50 calc PR B 2
H30F H 0.2357 0.5098 0.4431 0.112 Uiso 0.50 calc PR B 2
O9' O 0.4236(7) 0.6251(6) 0.3288(5) 0.0333(19) Uani 0.50 d PDU B 2
O10' O 0.4843(13) 0.4281(12) 0.4318(17) 0.063(4) Uani 0.50 d PDU B 2

loop_
_atom_site_aniso_label
_atom_site_aniso_U_11
_atom_site_aniso_U_22
_atom_site_aniso_U_33
_atom_site_aniso_U_23
_atom_site_aniso_U_13
_atom_site_aniso_U_12
Co1 0.0297(4) 0.0335(4) 0.0305(5) -0.0153(3) 0.0097(3) -0.0156(3)
N1 0.029(2) 0.041(3) 0.026(3) -0.015(2) 0.009(2) -0.018(2)
N2 0.026(2) 0.038(3) 0.030(3) -0.013(2) 0.0060(19) -0.015(2)
N3 0.032(2) 0.038(3) 0.031(3) -0.018(2) 0.013(2) -0.017(2)
N4 0.036(3) 0.038(3) 0.035(3) -0.017(2) 0.008(2) -0.017(2)
N5 0.025(2) 0.037(3) 0.025(3) -0.012(2) 0.0047(19) -0.012(2)
C1 0.031(3) 0.043(3) 0.030(3) -0.016(3) 0.006(2) -0.014(3)
C2 0.034(3) 0.045(3) 0.038(4) -0.012(3) 0.005(3) -0.018(3)
C3 0.031(3) 0.038(3) 0.045(4) -0.014(3) 0.007(3) -0.012(2)
C4 0.034(3) 0.036(3) 0.039(4) -0.016(3) 0.011(3) -0.017(3)
C5 0.029(3) 0.036(3) 0.033(3) -0.018(3) 0.012(2) -0.017(2)
C6 0.027(3) 0.038(3) 0.037(3) -0.021(3) 0.014(2) -0.017(2)
C7 0.022(3) 0.042(3) 0.033(3) -0.018(3) 0.003(2) -0.010(2)
C8 0.030(3) 0.047(3) 0.033(3) -0.020(3) 0.005(2) -0.014(3)
C9 0.034(3) 0.056(4) 0.032(3) -0.018(3) 0.010(2) -0.023(3)
C10 0.034(3) 0.051(4) 0.033(3) -0.009(3) 0.009(3) -0.024(3)
C11 0.031(3) 0.032(3) 0.032(3) -0.009(3) 0.004(2) -0.015(2)
C12 0.037(3) 0.045(3) 0.044(4) -0.024(3) 0.012(3) -0.017(3)
C13 0.040(3) 0.034(3) 0.029(3) -0.015(2) 0.013(2) -0.018(3)
C14 0.038(3) 0.035(3) 0.039(3) -0.015(3) 0.012(3) -0.015(3)
C15 0.036(3) 0.036(3) 0.035(3) -0.011(3) 0.006(3) -0.010(3)
C16 0.033(3) 0.042(3) 0.034(3) -0.017(3) 0.008(2) -0.016(3)
C17 0.029(3) 0.043(3) 0.032(3) -0.019(3) 0.016(2) -0.020(3)
C18 0.028(3) 0.032(3) 0.035(3) -0.012(2) 0.007(2) -0.015(2)
C19 0.026(3) 0.041(3) 0.040(4) -0.021(3) 0.003(2) -0.010(2)
C20 0.039(3) 0.055(4) 0.048(4) -0.027(3) 0.006(3) -0.021(3)
C21 0.047(4) 0.063(4) 0.057(5) -0.037(4) 0.000(3) -0.015(3)
C22 0.047(4) 0.059(4) 0.036(4) -0.022(3) 0.004(3) -0.008(3)
C23 0.047(3) 0.048(4) 0.033(4) -0.019(3) 0.012(3) -0.019(3)
C24 0.028(3) 0.044(3) 0.043(4) -0.017(3) 0.009(3) -0.017(2)
O1 0.037(2) 0.033(2) 0.033(2) -0.0163(18) 0.0102(17) -0.0148(17)
O2 0.051(2) 0.041(2) 0.041(2) -0.021(2) 0.0184(19) -0.0250(19)
C25 0.030(3) 0.038(3) 0.034(3) -0.015(3) 0.011(2) -0.015(2)
C26 0.079(5) 0.060(4) 0.044(4) -0.029(3) 0.029(4) -0.043(4)
O3 0.034(2) 0.037(2) 0.035(2) -0.0189(18) 0.0082(17) -0.0179(17)
O4 0.035(2) 0.047(2) 0.050(3) -0.022(2) 0.0123(19) -0.019(2)
C27 0.039(3) 0.038(3) 0.029(3) -0.011(3) 0.008(2) -0.022(3)
C28 0.044(3) 0.048(4) 0.048(4) -0.023(3) 0.016(3) -0.028(3)
O5 0.041(2) 0.074(3) 0.056(3) -0.023(3) 0.010(2) -0.026(2)
O6 0.047(3) 0.070(3) 0.060(3) -0.025(3) 0.019(2) -0.028(2)
O7 0.062(3) 0.067(4) 0.065(4) -0.032(3) -0.004(3) -0.002(3)
O8 0.093(4) 0.076(4) 0.061(4) -0.030(3) 0.019(3) -0.037(3)
C29 0.053(8) 0.076(8) 0.036(8) -0.028(7) 0.018(6) -0.027(7)
C30 0.052(8) 0.073(10) 0.073(11) -0.049(10) -0.004(7) -0.004(8)
O9 0.047(4) 0.044(4) 0.026(4) -0.025(3) 0.023(3) -0.035(4)
O10 0.125(12) 0.053(8) 0.097(10) -0.026(7) 0.069(9) -0.043(6)
C29' 0.048(7) 0.057(7) 0.056(9) -0.035(6) 0.002(6) -0.005(6)
C30' 0.058(9) 0.064(10) 0.077(12) -0.012(9) 0.026(8) -0.013(7)
O9' 0.061(5) 0.011(3) 0.004(3) 0.001(3) 0.004(3) 0.010(3)
O10' 0.062(7) 0.040(6) 0.082(8) -0.018(6) 0.029(6) -0.023(5)

loop_
_atom_type_symbol
_atom_type_description
_atom_type_scat_dispersion_real
_atom_type_scat_dispersion_imag
_atom_type_scat_source
C C 0.0033 0.0016 'International Tables Vol C Tables 4.2.6.8 and 6.1.1.4'
H H 0.0000 0.0000 'International Tables Vol C Tables 4.2.6.8 and 6.1.1.4'
Co Co 0.3494 0.9721 'International Tables Vol C Tables 4.2.6.8 and 6.1.1.4'
N N 0.0061 0.0033 'International Tables Vol C Tables 4.2.6.8 and 6.1.1.4'
O O 0.0106 0.0060 'International Tables Vol C Tables 4.2.6.8 and 6.1.1.4'

loop_
_geom_angle_atom_site_label_1
_geom_angle_atom_site_label_2
_geom_angle_atom_site_label_3
_geom_angle
_geom_angle_site_symmetry_1
_geom_angle_site_symmetry_3
_geom_angle_publ_flag
N2 Co1 N1 89.44(19) . . ?
N2 Co1 O1 179.45(18) . . ?
N1 Co1 O1 91.01(18) . . ?
N2 Co1 O3 93.62(19) . . ?
N1 Co1 O3 100.19(18) . . ?
O1 Co1 O3 85.99(17) . . ?
N2 Co1 N3 90.37(19) . . ?
N1 Co1 N3 168.1(2) . . ?
O1 Co1 N3 89.26(18) . . ?
O3 Co1 N3 91.71(19) . . ?
N2 Co1 N5 83.4(2) . . ?
N1 Co1 N5 82.22(19) . . ?
O1 Co1 N5 97.02(19) . . ?
O3 Co1 N5 176.14(19) . . ?
N3 Co1 N5 85.9(2) . . ?
C1 N1 C5 120.0(5) . . ?
C1 N1 Co1 127.4(4) . . ?
C5 N1 Co1 111.9(3) . . ?
C11 N2 C7 119.6(5) . . ?
C11 N2 Co1 127.8(4) . . ?
C7 N2 Co1 112.6(4) . . ?
C17 N3 C13 119.7(5) . . ?
C17 N3 Co1 115.3(4) . . ?
C13 N3 Co1 125.0(4) . . ?
C23 N4 C19 117.6(5) . . ?
C6 N5 C18 124.4(5) . . ?
C6 N5 Co1 99.8(3) . . ?
C18 N5 Co1 113.4(3) . . ?
N1 C1 C2 121.1(6) . . ?
C3 C2 C1 119.3(6) . . ?
C2 C3 C4 119.4(5) . . ?
C5 C4 C3 119.3(5) . . ?
N1 C5 C4 120.8(5) . . ?
N1 C5 C6 111.7(4) . . ?
C4 C5 C6 127.5(5) . . ?
C12 C6 C5 112.4(5) . . ?
C12 C6 C7 114.5(5) . . ?
C5 C6 C7 106.1(4) . . ?
C12 C6 N5 116.6(4) . . ?
C5 C6 N5 101.1(4) . . ?
C7 C6 N5 104.8(4) . . ?
N2 C7 C8 121.7(5) . . ?
N2 C7 C6 111.5(5) . . ?
C8 C7 C6 126.8(5) . . ?
C7 C8 C9 118.4(6) . . ?
C10 C9 C8 119.6(6) . . ?
C11 C10 C9 119.6(6) . . ?
N2 C11 C10 120.7(6) . . ?
N3 C13 C14 121.1(6) . . ?
C13 C14 C15 119.2(6) . . ?
C16 C15 C14 119.7(5) . . ?
C15 C16 C17 119.2(6) . . ?
N3 C17 C16 121.1(5) . . ?
N3 C17 C18 117.7(5) . . ?
C16 C17 C18 121.2(6) . . ?
C19 C18 C17 108.5(5) . . ?
C19 C18 N5 113.8(4) . . ?
C17 C18 N5 107.6(5) . . ?
C19 C18 C24 112.1(5) . . ?
C17 C18 C24 108.2(4) . . ?
N5 C18 C24 106.4(4) . . ?
N4 C19 C20 122.2(6) . . ?
N4 C19 C18 113.9(5) . . ?
C20 C19 C18 123.8(6) . . ?
C21 C20 C19 118.9(6) . . ?
C20 C21 C22 118.7(7) . . ?
C21 C22 C23 118.3(6) . . ?
N4 C23 C22 124.3(6) . . ?
C25 O1 Co1 125.8(4) . . ?
O2 C25 O1 126.8(5) . . ?
O2 C25 C26 119.7(5) . . ?
O1 C25 C26 113.5(5) . . ?
C27 O3 Co1 130.3(4) . . ?
O4 C27 O3 123.6(5) . . ?
O4 C27 C28 121.3(5) . . ?
O3 C27 C28 115.0(5) . . ?
O10 C29 O9 121.9(13) . . ?
O10 C29 C30 113.9(14) . . ?
O9 C29 C30 123.6(12) . . ?
O9' C29' O10' 123.0(12) . . ?
O9' C29' C30' 122.1(11) . . ?
O10' C29' C30' 114.5(13) . . ?

loop_
_geom_bond_atom_site_label_1
_geom_bond_atom_site_label_2
_geom_bond_distance
_geom_bond_site_symmetry_2
_geom_bond_publ_flag
Co1 N2 1.904(5) . ?
Co1 N1 1.912(5) . ?
Co1 O1 1.912(4) . ?
Co1 O3 1.913(4) . ?
Co1 N3 1.916(5) . ?
Co1 N5 1.932(5) . ?
N1 C1 1.347(7) . ?
N1 C5 1.359(7) . ?
N2 C11 1.345(7) . ?
N2 C7 1.347(7) . ?
N3 C17 1.351(8) . ?
N3 C13 1.353(7) . ?
N4 C23 1.310(8) . ?
N4 C19 1.347(8) . ?
N5 C6 1.527(7) . ?
N5 C18 1.531(7) . ?
C1 C2 1.383(8) . ?
C2 C3 1.378(9) . ?
C3 C4 1.389(9) . ?
C4 C5 1.380(8) . ?
C5 C6 1.512(8) . ?
C6 C12 1.508(8) . ?
C6 C7 1.526(8) . ?
C7 C8 1.362(8) . ?
C8 C9 1.387(9) . ?
C9 C10 1.367(9) . ?
C10 C11 1.367(8) . ?
C13 C14 1.373(8) . ?
C14 C15 1.394(9) . ?
C15 C16 1.363(9) . ?
C16 C17 1.389(8) . ?
C17 C18 1.519(8) . ?
C18 C19 1.515(8) . ?
C18 C24 1.544(8) . ?
C19 C20 1.392(9) . ?
C20 C21 1.379(10) . ?
C21 C22 1.381(11) . ?
C22 C23 1.382(10) . ?
O1 C25 1.291(7) . ?
O2 C25 1.231(7) . ?
C25 C26 1.498(9) . ?
O3 C27 1.302(7) . ?
O4 C27 1.242(7) . ?
C27 C28 1.486(9) . ?
C29 O10 1.222(17) . ?
C29 O9 1.243(14) . ?
C29 C30 1.588(16) . ?
C29' O9' 1.243(15) . ?
C29' O10' 1.250(16) . ?
C29' C30' 1.567(16) . ?
